data_7020087
loop_
_publ_author_name
'de Bettencourt-Dias, Ana'
'Bauer, Sebastian'
'Viswanathan, Subha'
'Maull, Brandi C.'
'Ako, Ayuk M.'

_publ_section_title
;
 Unusual nitro-coordination of europium(iii) and terbium(iii) with
 pyridinyl ligands.
;
_journal_issue 36
_journal_name_full 'Dalton transactions (Cambridge, England : 2003)'
_journal_page_first 11212
_journal_page_last 11218
_journal_paper_doi 10.1039/c2dt31308a
_journal_volume 41
_journal_year 2012
_chemical_formula_sum 'C44 H42 Eu2 F12 N12 O18 S4'
_chemical_formula_weight 1687.06
_chemical_name_systematic
;
?
;
_space_group_IT_number 2
_symmetry_cell_setting triclinic
_symmetry_space_group_name_Hall '-P 1'
_symmetry_space_group_name_H-M 'P -1'
_atom_sites_solution_hydrogens geom
_atom_sites_solution_primary direct
_atom_sites_solution_secondary difmap
_audit_creation_method SHELXL-97
_cell_angle_alpha 110.94(3)
_cell_angle_beta 97.49(3)
_cell_angle_gamma 91.42(3)
_cell_formula_units_Z 1
_cell_length_a 11.067(2)
_cell_length_b 11.633(2)
_cell_length_c 12.772(3)
_cell_measurement_reflns_used 5100
_cell_measurement_temperature 96(2)
_cell_measurement_theta_max 28.37
_cell_measurement_theta_min 2.68
_cell_volume 1518.1(6)
_computing_cell_refinement 'Bruker SMART'
_computing_data_collection 'Bruker SMART'
_computing_data_reduction 'Bruker SAINT'
_computing_molecular_graphics 'Bruker SHELXTL'
_computing_publication_material 'Bruker SHELXTL'
_computing_structure_refinement 'SHELXL-97 (Sheldrick, 1997)'
_computing_structure_solution 'SHELXS-97 (Sheldrick, 1990)'
_diffrn_ambient_temperature 100(2)
_diffrn_detector_area_resol_mean 8.3
_diffrn_measured_fraction_theta_full 0.996
_diffrn_measured_fraction_theta_max 0.996
_diffrn_measurement_device_type 'APEX CCD detector'
_diffrn_measurement_method 'Phi and omega scans'
_diffrn_radiation_monochromator graphite
_diffrn_radiation_source 'fine-focus sealed tube'
_diffrn_radiation_type MoK\a
_diffrn_radiation_wavelength 0.71073
_diffrn_reflns_av_R_equivalents 0.0189
_diffrn_reflns_av_sigmaI/netI 0.0280
_diffrn_reflns_limit_h_max 13
_diffrn_reflns_limit_h_min -14
_diffrn_reflns_limit_k_max 15
_diffrn_reflns_limit_k_min -15
_diffrn_reflns_limit_l_max 16
_diffrn_reflns_limit_l_min -16
_diffrn_reflns_number 16104
_diffrn_reflns_theta_full 27.50
_diffrn_reflns_theta_max 27.50
_diffrn_reflns_theta_min 1.73
_diffrn_standards_decay_% 0.001
_exptl_absorpt_coefficient_mu 2.299
_exptl_absorpt_correction_T_max 0.8375
_exptl_absorpt_correction_T_min 0.6564
_exptl_absorpt_correction_type multi-scan
_exptl_absorpt_process_details 'SADABS SHELXL-97 (Sheldrick, 1997)'
_exptl_crystal_colour colorless
_exptl_crystal_density_diffrn 1.845
_exptl_crystal_density_method 'not measured'
_exptl_crystal_description parallelepiped
_exptl_crystal_F_000 832
_exptl_crystal_size_max 0.20
_exptl_crystal_size_mid 0.18
_exptl_crystal_size_min 0.08
_refine_diff_density_max 1.103
_refine_diff_density_min -0.524
_refine_diff_density_rms 0.091
_refine_ls_extinction_method none
_refine_ls_goodness_of_fit_ref 1.025
_refine_ls_hydrogen_treatment constr
_refine_ls_matrix_type full
_refine_ls_number_parameters 427
_refine_ls_number_reflns 6942
_refine_ls_number_restraints 0
_refine_ls_restrained_S_all 1.025
_refine_ls_R_factor_all 0.0234
_refine_ls_R_factor_gt 0.0223
_refine_ls_shift/su_max 0.003
_refine_ls_shift/su_mean 0.000
_refine_ls_structure_factor_coef Fsqd
_refine_ls_weighting_details 'calc w=1/[\s^2^(Fo^2^)+(0.0284P)^2^+1.1033P] where P=(Fo^2^+2Fc^2^)/3'
_refine_ls_weighting_scheme calc
_refine_ls_wR_factor_gt 0.0538
_refine_ls_wR_factor_ref 0.0544
_reflns_number_gt 6666
_reflns_number_total 6942
_reflns_threshold_expression >2sigma(I)
_cod_data_source_file c2dt31308a.txt
_cod_data_source_block aa0016b_nomerge_p1_040507
_cod_original_cell_volume 1518.1(5)
_cod_original_sg_symbol_H-M P-1
_cod_database_code 7020087

loop_
_symmetry_equiv_pos_as_xyz
'x, y, z'
'-x, -y, -z'

loop_
_atom_site_label
_atom_site_type_symbol
_atom_site_fract_x
_atom_site_fract_y
_atom_site_fract_z
_atom_site_U_iso_or_equiv
_atom_site_adp_type
_atom_site_occupancy
_atom_site_symmetry_multiplicity
_atom_site_calc_flag
_atom_site_refinement_flags
_atom_site_disorder_assembly
_atom_site_disorder_group
Eu1 Eu 0.596765(9) 0.107205(9) 0.137549(8) 0.01072(4) Uani 1 1 d . . .
S3 S 0.36119(5) 0.34262(5) 0.21919(5) 0.01531(11) Uani 1 1 d . . .
S6 S 0.74225(5) -0.11615(5) 0.25293(5) 0.01513(11) Uani 1 1 d . . .
F1 F 0.34358(15) 0.38267(15) 0.43172(12) 0.0328(4) Uani 1 1 d . . .
F2 F 0.17842(14) 0.40552(15) 0.33448(14) 0.0334(4) Uani 1 1 d . . .
F3 F 0.23357(16) 0.22286(14) 0.31243(15) 0.0363(4) Uani 1 1 d . . .
F6 F 0.80500(16) 0.03270(15) 0.46478(13) 0.0353(4) Uani 1 1 d . . .
F7 F 0.85807(18) -0.15172(16) 0.42923(14) 0.0403(4) Uani 1 1 d . . .
F8 F 0.95607(15) -0.0275(2) 0.37351(16) 0.0460(5) Uani 1 1 d . . .
O1 O 0.34052(16) -0.04476(17) 0.32205(15) 0.0273(4) Uani 1 1 d . . .
O2 O 0.43743(14) -0.00961(14) 0.19894(13) 0.0169(3) Uani 1 1 d . . .
O5 O 0.42806(14) 0.08301(13) 0.00141(13) 0.0144(3) Uani 1 1 d . . .
O7 O 0.80015(16) -0.21797(15) 0.18225(15) 0.0234(4) Uani 1 1 d . . .
O8 O 0.74424(14) -0.00837(14) 0.22014(13) 0.0175(3) Uani 1 1 d . . .
O9 O 0.62730(16) -0.14463(16) 0.28321(15) 0.0238(4) Uani 1 1 d . . .
O13 O 0.45807(14) 0.26401(14) 0.23185(13) 0.0180(3) Uani 1 1 d . . .
O14 O 0.27656(15) 0.28985(16) 0.11602(14) 0.0234(4) Uani 1 1 d . . .
O17 O 0.40180(17) 0.47029(15) 0.25185(15) 0.0252(4) Uani 1 1 d . . .
N1 N 0.62762(17) 0.29957(16) 0.08478(16) 0.0152(4) Uani 1 1 d . . .
N2 N 0.58925(17) 0.15608(16) 0.35485(15) 0.0144(4) Uani 1 1 d . . .
N3 N 0.80019(17) 0.11101(17) 0.06021(16) 0.0156(4) Uani 1 1 d . . .
N7 N 0.76480(17) 0.28020(17) 0.28200(15) 0.0144(4) Uani 1 1 d . . .
N9 N 0.41894(17) 0.01172(17) 0.29703(16) 0.0168(4) Uani 1 1 d . . .
C1 C 0.6636(2) 0.2467(2) 0.43427(18) 0.0160(4) Uani 1 1 d . . .
C2 C 0.4963(2) 0.1121(2) 0.38914(19) 0.0161(4) Uani 1 1 d . . .
C3 C 0.4668(2) 0.1509(2) 0.4969(2) 0.0207(5) Uani 1 1 d . . .
H3 H 0.3995 0.1135 0.5153 0.025 Uiso 1 1 calc R . .
C4 C 0.5418(2) 0.2484(2) 0.5774(2) 0.0244(5) Uani 1 1 d . . .
H4 H 0.5252 0.2818 0.6532 0.029 Uiso 1 1 calc R . .
C5 C 0.6410(2) 0.2965(2) 0.54644(19) 0.0204(5) Uani 1 1 d . . .
H5 H 0.6933 0.3628 0.6009 0.024 Uiso 1 1 calc R . .
C6 C 0.8885(2) 0.2012(2) 0.1195(2) 0.0169(4) Uani 1 1 d . . .
C7 C 0.9875(2) 0.2261(2) 0.0725(2) 0.0227(5) Uani 1 1 d . . .
H7 H 1.0465 0.2924 0.1155 0.027 Uiso 1 1 calc R . .
C8 C 0.9995(2) 0.1534(3) -0.0374(2) 0.0268(5) Uani 1 1 d . . .
H8 H 1.0675 0.1679 -0.0705 0.032 Uiso 1 1 calc R . .
C9 C 0.9108(2) 0.0594(2) -0.0981(2) 0.0244(5) Uani 1 1 d . . .
H9 H 0.9169 0.0077 -0.1737 0.029 Uiso 1 1 calc R . .
C14 C 0.8125(2) 0.0417(2) -0.04679(19) 0.0185(4) Uani 1 1 d . . .
H14 H 0.7511 -0.0224 -0.0893 0.022 Uiso 1 1 calc R . .
C15 C 0.6893(2) 0.4017(2) 0.16419(19) 0.0164(4) Uani 1 1 d . . .
C16 C 0.7183(2) 0.5058(2) 0.1411(2) 0.0217(5) Uani 1 1 d . . .
H16 H 0.7620 0.5763 0.1986 0.026 Uiso 1 1 calc R . .
C17 C 0.6828(2) 0.5058(2) 0.0326(2) 0.0251(5) Uani 1 1 d . . .
H17 H 0.7019 0.5760 0.0147 0.030 Uiso 1 1 calc R . .
C18 C 0.5932(2) 0.3008(2) -0.0192(2) 0.0185(4) Uani 1 1 d . . .
H18 H 0.5493 0.2296 -0.0754 0.022 Uiso 1 1 calc R . .
C27 C 0.6192(2) 0.4020(2) -0.0484(2) 0.0229(5) Uani 1 1 d . . .
H27 H 0.5936 0.3996 -0.1231 0.028 Uiso 1 1 calc R . .
C29 C 0.7788(2) 0.2847(2) 0.40060(19) 0.0175(4) Uani 1 1 d . . .
H29A H 0.8073 0.3698 0.4523 0.021 Uiso 1 1 calc R . .
H29B H 0.8426 0.2298 0.4106 0.021 Uiso 1 1 calc R . .
C31 C 0.7205(2) 0.39996(19) 0.28193(19) 0.0170(4) Uani 1 1 d . . .
H31A H 0.7845 0.4670 0.3258 0.020 Uiso 1 1 calc R . .
H31B H 0.6471 0.4163 0.3202 0.020 Uiso 1 1 calc R . .
C33 C 0.2749(2) 0.3384(2) 0.3304(2) 0.0220(5) Uani 1 1 d . . .
C36 C 0.8459(2) -0.0628(2) 0.3873(2) 0.0251(5) Uani 1 1 d . . .
C38 C 0.8871(2) 0.2645(2) 0.2446(2) 0.0190(5) Uani 1 1 d . . .
H38A H 0.9337 0.2168 0.2845 0.023 Uiso 1 1 calc R . .
H38B H 0.9310 0.3471 0.2695 0.023 Uiso 1 1 calc R . .
N11 N 0.0051(3) 0.6034(3) 0.3534(3) 0.0507(7) Uani 1 1 d . A .
C41 C 0.0433(3) 0.6318(4) 0.2889(4) 0.0530(9) Uani 1 1 d . . .
C42 C 0.0959(14) 0.696(2) 0.2288(19) 0.060(5) Uani 0.44(5) 1 d P A 1
H42A H 0.0326 0.7071 0.1727 0.072 Uiso 0.44(5) 1 calc PR A 1
H42B H 0.1595 0.6486 0.1901 0.072 Uiso 0.44(5) 1 calc PR A 1
H42C H 0.1320 0.7770 0.2819 0.072 Uiso 0.44(5) 1 calc PR A 1
C43 C 0.087(2) 0.641(5) 0.183(4) 0.135(11) Uani 0.56(5) 1 d P A 2
H43A H 0.1280 0.5675 0.1450 0.162 Uiso 0.56(5) 1 calc PR A 2
H43B H 0.1433 0.7147 0.2045 0.162 Uiso 0.56(5) 1 calc PR A 2
H43C H 0.0159 0.6475 0.1306 0.162 Uiso 0.56(5) 1 calc PR A 2

loop_
_atom_site_aniso_label
_atom_site_aniso_U_11
_atom_site_aniso_U_22
_atom_site_aniso_U_33
_atom_site_aniso_U_23
_atom_site_aniso_U_13
_atom_site_aniso_U_12
Eu1 0.01158(6) 0.01038(6) 0.00963(6) 0.00284(4) 0.00221(4) -0.00064(4)
S3 0.0168(3) 0.0142(2) 0.0148(3) 0.0045(2) 0.0042(2) 0.0032(2)
S6 0.0166(3) 0.0160(2) 0.0143(3) 0.0068(2) 0.0038(2) 0.0009(2)
F1 0.0388(9) 0.0418(9) 0.0177(7) 0.0093(7) 0.0078(7) 0.0068(7)
F2 0.0245(8) 0.0389(9) 0.0379(9) 0.0108(7) 0.0153(7) 0.0145(7)
F3 0.0438(10) 0.0270(8) 0.0432(10) 0.0138(7) 0.0222(8) -0.0020(7)
F6 0.0519(10) 0.0310(8) 0.0172(7) 0.0036(6) -0.0013(7) 0.0094(7)
F7 0.0594(11) 0.0372(9) 0.0296(9) 0.0208(8) -0.0020(8) 0.0143(8)
F8 0.0230(8) 0.0729(13) 0.0390(10) 0.0214(10) -0.0065(7) -0.0088(8)
O1 0.0283(10) 0.0321(10) 0.0237(9) 0.0122(8) 0.0073(7) -0.0090(8)
O2 0.0201(8) 0.0174(8) 0.0127(8) 0.0045(6) 0.0041(6) -0.0014(6)
O5 0.0161(7) 0.0130(7) 0.0125(7) 0.0029(6) 0.0021(6) 0.0010(6)
O7 0.0311(9) 0.0168(8) 0.0247(9) 0.0075(7) 0.0126(7) 0.0038(7)
O8 0.0203(8) 0.0161(7) 0.0180(8) 0.0085(6) 0.0023(6) 0.0015(6)
O9 0.0213(9) 0.0290(9) 0.0259(9) 0.0140(8) 0.0095(7) 0.0001(7)
O13 0.0176(8) 0.0189(8) 0.0164(8) 0.0043(6) 0.0033(6) 0.0062(6)
O14 0.0220(9) 0.0262(9) 0.0187(8) 0.0052(7) 0.0003(7) 0.0049(7)
O17 0.0348(10) 0.0141(8) 0.0274(9) 0.0061(7) 0.0111(8) 0.0024(7)
N1 0.0170(9) 0.0117(8) 0.0164(9) 0.0045(7) 0.0033(7) 0.0002(7)
N2 0.0177(9) 0.0129(8) 0.0126(9) 0.0044(7) 0.0030(7) 0.0016(7)
N3 0.0141(9) 0.0174(9) 0.0166(9) 0.0077(7) 0.0026(7) 0.0006(7)
N7 0.0156(9) 0.0152(9) 0.0126(9) 0.0050(7) 0.0025(7) 0.0006(7)
N9 0.0185(9) 0.0173(9) 0.0164(9) 0.0078(8) 0.0043(7) -0.0002(7)
C1 0.0208(11) 0.0140(10) 0.0128(10) 0.0051(8) 0.0005(8) 0.0012(8)
C2 0.0188(11) 0.0150(10) 0.0147(10) 0.0057(8) 0.0022(8) 0.0012(8)
C3 0.0257(12) 0.0232(11) 0.0167(11) 0.0096(9) 0.0082(9) 0.0034(9)
C4 0.0350(14) 0.0244(12) 0.0148(11) 0.0065(10) 0.0081(10) 0.0046(10)
C5 0.0286(12) 0.0185(11) 0.0131(11) 0.0048(9) 0.0025(9) 0.0012(9)
C6 0.0139(10) 0.0183(10) 0.0204(11) 0.0091(9) 0.0033(8) 0.0023(8)
C7 0.0171(11) 0.0278(12) 0.0265(13) 0.0136(10) 0.0042(9) -0.0013(9)
C8 0.0208(12) 0.0380(14) 0.0284(13) 0.0176(12) 0.0115(10) 0.0028(10)
C9 0.0256(12) 0.0322(13) 0.0176(12) 0.0091(10) 0.0101(10) 0.0059(10)
C14 0.0179(11) 0.0214(11) 0.0173(11) 0.0077(9) 0.0038(9) 0.0026(9)
C15 0.0156(10) 0.0149(10) 0.0183(11) 0.0056(9) 0.0027(8) 0.0004(8)
C16 0.0249(12) 0.0141(10) 0.0249(12) 0.0073(9) -0.0004(10) -0.0037(9)
C17 0.0306(13) 0.0182(11) 0.0305(14) 0.0147(10) 0.0020(11) -0.0012(10)
C18 0.0225(11) 0.0154(10) 0.0175(11) 0.0059(9) 0.0025(9) 0.0007(9)
C27 0.0293(13) 0.0220(12) 0.0208(12) 0.0118(10) 0.0033(10) 0.0028(10)
C29 0.0199(11) 0.0178(10) 0.0134(10) 0.0055(9) -0.0007(8) -0.0039(8)
C31 0.0192(11) 0.0117(10) 0.0180(11) 0.0036(8) 0.0006(9) -0.0001(8)
C33 0.0217(12) 0.0214(11) 0.0232(12) 0.0068(10) 0.0081(10) 0.0047(9)
C36 0.0260(13) 0.0287(13) 0.0220(12) 0.0119(10) 0.0004(10) 0.0048(10)
C38 0.0128(10) 0.0214(11) 0.0203(12) 0.0049(9) 0.0022(9) -0.0021(8)
N11 0.0373(15) 0.0445(16) 0.070(2) 0.0244(16) -0.0057(14) 0.0028(12)
C41 0.0330(17) 0.057(2) 0.080(3) 0.042(2) -0.0019(17) 0.0090(15)
C42 0.040(7) 0.090(10) 0.069(9) 0.050(7) 0.007(6) 0.017(5)
C43 0.142(15) 0.18(3) 0.15(2) 0.12(2) 0.089(14) 0.064(17)

loop_
_atom_type_symbol
_atom_type_description
_atom_type_scat_dispersion_real
_atom_type_scat_dispersion_imag
_atom_type_scat_source
C C 0.0033 0.0016 'International Tables Vol C Tables 4.2.6.8 and 6.1.1.4'
H H 0.0000 0.0000 'International Tables Vol C Tables 4.2.6.8 and 6.1.1.4'
Eu Eu -0.1578 3.6682 'International Tables Vol C Tables 4.2.6.8 and 6.1.1.4'
F F 0.0171 0.0103 'International Tables Vol C Tables 4.2.6.8 and 6.1.1.4'
N N 0.0061 0.0033 'International Tables Vol C Tables 4.2.6.8 and 6.1.1.4'
O O 0.0106 0.0060 'International Tables Vol C Tables 4.2.6.8 and 6.1.1.4'
S S 0.1246 0.1234 'International Tables Vol C Tables 4.2.6.8 and 6.1.1.4'

loop_
_geom_angle_atom_site_label_1
_geom_angle_atom_site_label_2
_geom_angle_atom_site_label_3
_geom_angle
_geom_angle_site_symmetry_1
_geom_angle_site_symmetry_3
O5 Eu1 O5 66.84(7) 2_655 .
O5 Eu1 O13 135.48(6) 2_655 .
O5 Eu1 O13 74.58(6) . .
O5 Eu1 O8 78.51(6) 2_655 .
O5 Eu1 O8 143.47(5) . .
O13 Eu1 O8 129.61(5) . .
O5 Eu1 O2 76.37(6) 2_655 .
O5 Eu1 O2 77.73(6) . .
O13 Eu1 O2 74.47(5) . .
O8 Eu1 O2 83.40(5) . .
O5 Eu1 N3 81.23(7) 2_655 .
O5 Eu1 N3 112.46(6) . .
O13 Eu1 N3 135.71(6) . .
O8 Eu1 N3 71.42(6) . .
O2 Eu1 N3 149.13(5) . .
O5 Eu1 N1 119.32(6) 2_655 .
O5 Eu1 N1 77.98(6) . .
O13 Eu1 N1 70.90(6) . .
O8 Eu1 N1 131.84(6) . .
O2 Eu1 N1 141.79(6) . .
N3 Eu1 N1 68.43(6) . .
O5 Eu1 N2 126.03(6) 2_655 .
O5 Eu1 N2 125.09(6) . .
O13 Eu1 N2 62.34(6) . .
O8 Eu1 N2 67.36(6) . .
O2 Eu1 N2 59.77(6) . .
N3 Eu1 N2 121.96(6) . .
N1 Eu1 N2 114.61(6) . .
O5 Eu1 N7 143.50(6) 2_655 .
O5 Eu1 N7 141.15(6) . .
O13 Eu1 N7 81.03(6) . .
O8 Eu1 N7 74.99(6) . .
O2 Eu1 N7 124.09(6) . .
N3 Eu1 N7 66.84(6) . .
N1 Eu1 N7 65.56(6) . .
N2 Eu1 N7 64.32(6) . .
O5 Eu1 Eu1 33.79(4) 2_655 2_655
O5 Eu1 Eu1 33.04(4) . 2_655
O13 Eu1 Eu1 105.19(5) . 2_655
O8 Eu1 Eu1 111.59(4) . 2_655
O2 Eu1 Eu1 74.44(4) . 2_655
N3 Eu1 Eu1 98.09(5) . 2_655
N1 Eu1 Eu1 99.47(5) . 2_655
N2 Eu1 Eu1 134.16(4) . 2_655
N7 Eu1 Eu1 161.42(4) . 2_655
O17 S3 O14 116.59(11) . .
O17 S3 O13 114.17(11) . .
O14 S3 O13 114.04(10) . .
O17 S3 C33 104.42(11) . .
O14 S3 C33 104.71(11) . .
O13 S3 C33 100.41(10) . .
O7 S6 O9 116.74(11) . .
O7 S6 O8 113.94(10) . .
O9 S6 O8 114.15(10) . .
O7 S6 C36 103.42(12) . .
O9 S6 C36 103.81(12) . .
O8 S6 C36 102.35(11) . .
N9 O2 Eu1 125.99(13) . .
Eu1 O5 Eu1 113.16(7) 2_655 .
S6 O8 Eu1 138.47(10) . .
S3 O13 Eu1 147.37(10) . .
C18 N1 C15 118.11(19) . .
C18 N1 Eu1 123.52(14) . .
C15 N1 Eu1 118.20(14) . .
C2 N2 C1 116.55(19) . .
C2 N2 Eu1 121.26(14) . .
C1 N2 Eu1 120.59(14) . .
C14 N3 C6 117.7(2) . .
C14 N3 Eu1 121.74(15) . .
C6 N3 Eu1 119.28(15) . .
C29 N7 C38 107.78(17) . .
C29 N7 C31 107.57(17) . .
C38 N7 C31 110.07(17) . .
C29 N7 Eu1 114.48(13) . .
C38 N7 Eu1 111.54(13) . .
C31 N7 Eu1 105.28(13) . .
O1 N9 O2 123.7(2) . .
O1 N9 C2 118.37(19) . .
O2 N9 C2 117.91(18) . .
N2 C1 C5 121.6(2) . .
N2 C1 C29 117.07(19) . .
C5 C1 C29 121.0(2) . .
N2 C2 C3 127.1(2) . .
N2 C2 N9 113.44(19) . .
C3 C2 N9 119.5(2) . .
C2 C3 C4 115.7(2) . .
C2 C3 H3 122.1 . .
C4 C3 H3 122.1 . .
C5 C4 C3 119.5(2) . .
C5 C4 H4 120.2 . .
C3 C4 H4 120.2 . .
C4 C5 C1 119.4(2) . .
C4 C5 H5 120.3 . .
C1 C5 H5 120.3 . .
N3 C6 C7 122.3(2) . .
N3 C6 C38 117.90(19) . .
C7 C6 C38 119.3(2) . .
C8 C7 C6 119.4(2) . .
C8 C7 H7 120.3 . .
C6 C7 H7 120.3 . .
C9 C8 C7 118.8(2) . .
C9 C8 H8 120.6 . .
C7 C8 H8 120.6 . .
C8 C9 C14 118.8(2) . .
C8 C9 H9 120.6 . .
C14 C9 H9 120.6 . .
N3 C14 C9 123.1(2) . .
N3 C14 H14 118.5 . .
C9 C14 H14 118.5 . .
N1 C15 C16 122.3(2) . .
N1 C15 C31 116.81(19) . .
C16 C15 C31 120.8(2) . .
C15 C16 C17 119.1(2) . .
C15 C16 H16 120.5 . .
C17 C16 H16 120.5 . .
C27 C17 C16 118.8(2) . .
C27 C17 H17 120.6 . .
C16 C17 H17 120.6 . .
N1 C18 C27 122.7(2) . .
N1 C18 H18 118.6 . .
C27 C18 H18 118.6 . .
C17 C27 C18 119.0(2) . .
C17 C27 H27 120.5 . .
C18 C27 H27 120.5 . .
N7 C29 C1 114.07(18) . .
N7 C29 H29A 108.7 . .
C1 C29 H29A 108.7 . .
N7 C29 H29B 108.7 . .
C1 C29 H29B 108.7 . .
H29A C29 H29B 107.6 . .
N7 C31 C15 112.66(18) . .
N7 C31 H31A 109.1 . .
C15 C31 H31A 109.1 . .
N7 C31 H31B 109.1 . .
C15 C31 H31B 109.1 . .
H31A C31 H31B 107.8 . .
F1 C33 F2 107.7(2) . .
F1 C33 F3 107.8(2) . .
F2 C33 F3 107.6(2) . .
F1 C33 S3 111.33(17) . .
F2 C33 S3 111.19(17) . .
F3 C33 S3 111.09(17) . .
F7 C36 F8 108.2(2) . .
F7 C36 F6 107.4(2) . .
F8 C36 F6 107.8(2) . .
F7 C36 S6 110.90(18) . .
F8 C36 S6 110.77(18) . .
F6 C36 S6 111.63(17) . .
N7 C38 C6 116.44(18) . .
N7 C38 H38A 108.2 . .
C6 C38 H38A 108.2 . .
N7 C38 H38B 108.2 . .
C6 C38 H38B 108.2 . .
H38A C38 H38B 107.3 . .
N11 C41 C42 166.1(11) . .
N11 C41 C43 167(2) . .
C42 C41 C43 26.7(17) . .
C41 C42 H42A 109.5 . .
C41 C42 H42B 109.5 . .
C41 C42 H42C 109.5 . .
C41 C43 H43A 109.5 . .
C41 C43 H43B 109.5 . .
H43A C43 H43B 109.5 . .
C41 C43 H43C 109.5 . .
H43A C43 H43C 109.5 . .
H43B C43 H43C 109.5 . .

loop_
_geom_bond_atom_site_label_1
_geom_bond_atom_site_label_2
_geom_bond_distance
_geom_bond_site_symmetry_2
Eu1 O5 2.2710(17) 2_655
Eu1 O5 2.3165(17) .
Eu1 O13 2.4869(17) .
Eu1 O8 2.5016(17) .
Eu1 O2 2.5641(17) .
Eu1 N3 2.5791(19) .
Eu1 N1 2.5843(18) .
Eu1 N2 2.6396(19) .
Eu1 N7 2.679(2) .
Eu1 Eu1 3.8292(18) 2_655
S3 O17 1.4342(17) .
S3 O14 1.4360(19) .
S3 O13 1.4563(16) .
S3 C33 1.826(2) .
S6 O7 1.4327(18) .
S6 O9 1.4410(17) .
S6 O8 1.4575(16) .
S6 C36 1.827(3) .
F1 C33 1.328(3) .
F2 C33 1.334(3) .
F3 C33 1.338(3) .
F6 C36 1.332(3) .
F7 C36 1.326(3) .
F8 C36 1.330(3) .
O1 N9 1.217(2) .
O2 N9 1.233(2) .
O5 Eu1 2.2710(17) 2_655
N1 C18 1.338(3) .
N1 C15 1.350(3) .
N2 C2 1.328(3) .
N2 C1 1.339(3) .
N3 C14 1.343(3) .
N3 C6 1.348(3) .
N7 C29 1.484(3) .
N7 C38 1.487(3) .
N7 C31 1.488(3) .
N9 C2 1.479(3) .
C1 C5 1.399(3) .
C1 C29 1.502(3) .
C2 C3 1.373(3) .
C3 C4 1.389(4) .
C3 H3 0.9500 .
C4 C5 1.384(3) .
C4 H4 0.9500 .
C5 H5 0.9500 .
C6 C7 1.387(3) .
C6 C38 1.504(3) .
C7 C8 1.381(4) .
C7 H7 0.9500 .
C8 C9 1.380(4) .
C8 H8 0.9500 .
C9 C14 1.388(3) .
C9 H9 0.9500 .
C14 H14 0.9500 .
C15 C16 1.385(3) .
C15 C31 1.506(3) .
C16 C17 1.390(3) .
C16 H16 0.9500 .
C17 C27 1.378(4) .
C17 H17 0.9500 .
C18 C27 1.390(3) .
C18 H18 0.9500 .
C27 H27 0.9500 .
C29 H29A 0.9900 .
C29 H29B 0.9900 .
C31 H31A 0.9900 .
C31 H31B 0.9900 .
C38 H38A 0.9900 .
C38 H38B 0.9900 .
N11 C41 1.115(5) .
C41 C42 1.41(2) .
C41 C43 1.54(2) .
C42 H42A 0.9800 .
C42 H42B 0.9800 .
C42 H42C 0.9800 .
C43 H43A 0.9800 .
C43 H43B 0.9800 .
C43 H43C 0.9800 .
